data_7703960
loop_
_publ_author_name
'Dom\'inguez, Sof\'ia E'
'Pieslinger, German E.'
'Sanchez-Merlinsky, Luciano'
'Baraldo, Luis M.'

_publ_section_title
;
 Does geometry matter? Effect of the ligand position in bimetallic
 ruthenium polypyridine siblings.
;
_journal_issue 13
_journal_name_full 'Dalton transactions (Cambridge, England : 2003)'
_journal_page_first 4125
_journal_page_last 4135
_journal_paper_doi 10.1039/d0dt00040j
_journal_volume 49
_journal_year 2020
_chemical_formula_sum 'C50 H45 F12 N11 O P2 Ru2 S'
_chemical_formula_weight 1340.11
_space_group_crystal_system monoclinic
_space_group_IT_number 14
_space_group_name_Hall '-P 2ybc'
_space_group_name_H-M_alt 'P 1 21/c 1'
_atom_sites_solution_hydrogens geom
_audit_creation_method SHELXL-2014/7
_audit_update_record
;
2019-12-16 deposited with the CCDC.	2020-03-09 downloaded from the CCDC.
;
_cell_angle_alpha 90
_cell_angle_beta 92.636(10)
_cell_angle_gamma 90
_cell_formula_units_Z 4
_cell_length_a 13.480(8)
_cell_length_b 17.680(5)
_cell_length_c 22.610(4)
_cell_measurement_reflns_used 24129
_cell_measurement_temperature 100(1)
_cell_measurement_theta_max 26.998
_cell_measurement_theta_min 1.700
_cell_volume 5383(4)
_computing_cell_refinement 'XDS (Kabsch, 2010)'
_computing_data_collection 'MXCuBE (Gabadinho et al., 2010)'
_computing_data_reduction 'XDS (Kabsch, 2010)'
_computing_structure_refinement 'SHELXL-2014/7 (Sheldrick, 2014)'
_diffrn_ambient_temperature 100(1)
_diffrn_detector_area_resol_mean 5.814
_diffrn_measured_fraction_theta_full 0.956
_diffrn_measured_fraction_theta_max 0.873
_diffrn_measurement_device_type 'custom air-bearing with MK3 mini-kappa'
_diffrn_measurement_method 'shuterless \f scans'
_diffrn_radiation_type synchrotron
_diffrn_radiation_wavelength 0.82602
_diffrn_reflns_av_R_equivalents 0.0408
_diffrn_reflns_av_unetI/netI 0.0185
_diffrn_reflns_Laue_measured_fraction_full 0.956
_diffrn_reflns_Laue_measured_fraction_max 0.873
_diffrn_reflns_limit_h_max 15
_diffrn_reflns_limit_h_min -15
_diffrn_reflns_limit_k_max 21
_diffrn_reflns_limit_k_min -21
_diffrn_reflns_limit_l_max 27
_diffrn_reflns_limit_l_min -28
_diffrn_reflns_number 112992
_diffrn_reflns_point_group_measured_fraction_full 0.956
_diffrn_reflns_point_group_measured_fraction_max 0.873
_diffrn_reflns_theta_full 29.710
_diffrn_reflns_theta_max 31.420
_diffrn_reflns_theta_min 1.700
_diffrn_source LNLS-MX2
_exptl_absorpt_coefficient_mu 1.071
_exptl_absorpt_correction_T_max 1.000
_exptl_absorpt_correction_T_min 0.873
_exptl_absorpt_correction_type empirical
_exptl_absorpt_process_details 'XDS (Kabsch, 2010)'
_exptl_crystal_colour violet
_exptl_crystal_density_diffrn 1.654
_exptl_crystal_description rod
_exptl_crystal_F_000 2688
_exptl_crystal_preparation Luminescent
_exptl_crystal_recrystallization_method 'Re-crystallisation from solvent: acetone'
_exptl_crystal_size_max 0.15
_exptl_crystal_size_mid 0.046
_exptl_crystal_size_min 0.035
_refine_diff_density_max 1.280
_refine_diff_density_min -1.444
_refine_diff_density_rms 0.109
_refine_ls_extinction_method none
_refine_ls_goodness_of_fit_ref 1.088
_refine_ls_hydrogen_treatment constr
_refine_ls_matrix_type full
_refine_ls_number_parameters 748
_refine_ls_number_reflns 9893
_refine_ls_number_restraints 39
_refine_ls_restrained_S_all 1.088
_refine_ls_R_factor_all 0.0573
_refine_ls_R_factor_gt 0.0508
_refine_ls_shift/su_max 0.001
_refine_ls_shift/su_mean 0.000
_refine_ls_structure_factor_coef Fsqd
_refine_ls_weighting_details 'w=1/[\s^2^(Fo^2^)+(0.0240P)^2^+34.2910P] where P=(Fo^2^+2Fc^2^)/3'
_refine_ls_weighting_scheme calc
_refine_ls_wR_factor_gt 0.1188
_refine_ls_wR_factor_ref 0.1224
_reflns_Friedel_coverage 0.000
_reflns_number_gt 8792
_reflns_number_total 9893
_reflns_threshold_expression 'I > 2\s(I)'
_cod_data_source_file d0dt00040j2.cif
_cod_data_source_block shelx
_cod_original_sg_symbol_H-M 'P 21/c'
_cod_database_code 7703960
_shelx_shelxl_version_number 2014/7
_shelx_space_group_comment
;
The symmetry employed for this shelxl refinement is uniquely defined
by the following loop, which should always be used as a source of
symmetry information in preference to the above space-group names.
They are only intended as comments.
;
_exptl_absorpt_special_details
;
_exptl_absorpt_correction_T_min and _exptl_absorpt_correction_T_max
from ABSORP.cbf, the absorption factors used by XDS.
;

loop_
_space_group_symop_operation_xyz
'x, y, z'
'-x, y+1/2, -z+1/2'
'-x, -y, -z'
'x, -y-1/2, z-1/2'

loop_
_atom_site_label
_atom_site_type_symbol
_atom_site_fract_x
_atom_site_fract_y
_atom_site_fract_z
_atom_site_U_iso_or_equiv
_atom_site_adp_type
_atom_site_occupancy
_atom_site_site_symmetry_order
_atom_site_calc_flag
_atom_site_refinement_flags_posn
_atom_site_refinement_flags_adp
_atom_site_refinement_flags_occupancy
_atom_site_disorder_assembly
_atom_site_disorder_group
C1 C 0.6625(4) 0.1486(4) 0.2956(3) 0.0457(14) Uani 1 1 d . . . . .
C2 C 0.7419(3) 0.4968(3) 0.2485(2) 0.0276(10) Uani 1 1 d . . . . .
C3 C 0.4877(4) 0.3070(3) 0.2367(3) 0.0370(12) Uani 1 1 d . . . . .
H3 H 0.4838 0.2838 0.2734 0.044 Uiso 1 1 calc R U . . .
C4 C 0.4020(4) 0.3172(3) 0.2024(3) 0.0449(14) Uani 1 1 d . . . . .
H4 H 0.3414 0.3020 0.2164 0.054 Uiso 1 1 calc R U . . .
C5 C 0.4055(5) 0.3500(4) 0.1473(3) 0.0524(16) Uani 1 1 d . . . . .
H5 H 0.3479 0.3581 0.1239 0.063 Uiso 1 1 calc R U . . .
C6 C 0.4979(5) 0.3705(3) 0.1277(3) 0.0486(15) Uani 1 1 d . . . . .
H6 H 0.5037 0.3912 0.0901 0.058 Uiso 1 1 calc R U . . .
C7 C 0.5806(4) 0.3599(3) 0.1644(2) 0.0384(12) Uani 1 1 d . . . . .
H7 H 0.6419 0.3746 0.1510 0.046 Uiso 1 1 calc R U . . .
C8 C 0.7634(4) 0.2422(3) 0.1664(3) 0.0426(13) Uani 1 1 d . . . . .
H8 H 0.7077 0.2132 0.1736 0.051 Uiso 1 1 calc R U . . .
C9 C 0.8141(5) 0.2279(4) 0.1163(3) 0.0544(16) Uani 1 1 d . . . . .
H9 H 0.7921 0.1904 0.0900 0.065 Uiso 1 1 calc R U . . .
C10 C 0.8977(5) 0.2696(4) 0.1051(3) 0.0550(17) Uani 1 1 d . . . . .
H10 H 0.9327 0.2608 0.0713 0.066 Uiso 1 1 calc R U . . .
C11 C 0.9281(5) 0.3242(4) 0.1451(3) 0.0492(15) Uani 1 1 d . . . . .
H11 H 0.9847 0.3527 0.1391 0.059 Uiso 1 1 calc R U . . .
C12 C 0.8735(4) 0.3362(3) 0.1944(2) 0.0382(12) Uani 1 1 d . . . . .
H12 H 0.8947 0.3735 0.2211 0.046 Uiso 1 1 calc R U . . .
C13 C 0.8515(4) 0.3832(3) 0.3686(2) 0.0336(11) Uani 1 1 d . . . . .
H13 H 0.8078 0.4239 0.3680 0.040 Uiso 1 1 calc R U . . .
C14 C 0.9352(4) 0.3861(3) 0.4059(2) 0.0366(12) Uani 1 1 d . . . . .
H14 H 0.9473 0.4283 0.4297 0.044 Uiso 1 1 calc R U . . .
C15 C 1.0007(4) 0.3265(3) 0.4078(3) 0.0427(13) Uani 1 1 d . . . . .
H15 H 1.0581 0.3277 0.4323 0.051 Uiso 1 1 calc R U . . .
C16 C 0.9781(4) 0.2638(3) 0.3719(3) 0.0428(13) Uani 1 1 d . . . . .
H16 H 1.0197 0.2219 0.3729 0.051 Uiso 1 1 calc R U . . .
C17 C 0.8941(4) 0.2646(3) 0.3350(3) 0.0369(12) Uani 1 1 d . . . . .
H17 H 0.8806 0.2230 0.3108 0.044 Uiso 1 1 calc R U . . .
C18 C 0.5553(4) 0.4143(3) 0.3422(2) 0.0334(11) Uani 1 1 d . . . . .
H18 H 0.5488 0.4413 0.3069 0.040 Uiso 1 1 calc R U . . .
C19 C 0.4997(4) 0.4364(3) 0.3890(2) 0.0365(12) Uani 1 1 d . . . . .
H19 H 0.4555 0.4766 0.3846 0.044 Uiso 1 1 calc R U . . .
C20 C 0.5100(4) 0.3985(3) 0.4421(3) 0.0392(12) Uani 1 1 d . . . . .
H20 H 0.4741 0.4133 0.4743 0.047 Uiso 1 1 calc R U . . .
C21 C 0.5753(4) 0.3379(3) 0.4465(2) 0.0381(12) Uani 1 1 d . . . . .
H21 H 0.5840 0.3113 0.4818 0.046 Uiso 1 1 calc R U . . .
C22 C 0.6269(4) 0.3178(3) 0.3979(2) 0.0339(11) Uani 1 1 d . . . . .
H22 H 0.6696 0.2765 0.4011 0.041 Uiso 1 1 calc R U . . .
C23 C 0.6227(5) 0.5706(4) 0.1342(3) 0.0492(15) Uani 1 1 d . . . . .
H23 H 0.6227 0.5217 0.1493 0.059 Uiso 1 1 calc R U . . .
C24 C 0.5628(5) 0.5864(4) 0.0854(3) 0.0617(19) Uani 1 1 d . . . . .
H24 H 0.5222 0.5490 0.0684 0.074 Uiso 1 1 calc R U . . .
C25 C 0.5628(5) 0.6573(4) 0.0619(3) 0.0584(18) Uani 1 1 d . . . . .
H25 H 0.5235 0.6686 0.0282 0.070 Uiso 1 1 calc R U . . .
C26 C 0.6221(4) 0.7120(4) 0.0887(3) 0.0473(15) Uani 1 1 d . . . . .
H26 H 0.6227 0.7608 0.0734 0.057 Uiso 1 1 calc R U . . .
C27 C 0.6811(4) 0.6937(3) 0.1390(2) 0.0363(12) Uani 1 1 d . . . . .
C28 C 0.7432(4) 0.7494(3) 0.1718(2) 0.0368(12) Uani 1 1 d . . . . .
C29 C 0.7508(5) 0.8242(3) 0.1562(3) 0.0504(15) Uani 1 1 d . . . . .
H29 H 0.7173 0.8420 0.1222 0.060 Uiso 1 1 calc R U . . .
C30 C 0.8081(5) 0.8728(4) 0.1910(3) 0.0599(18) Uani 1 1 d . . . . .
H30 H 0.8128 0.9237 0.1811 0.072 Uiso 1 1 calc R U . . .
C31 C 0.8587(4) 0.8446(3) 0.2411(3) 0.0516(16) Uani 1 1 d . . . . .
H31 H 0.8982 0.8761 0.2652 0.062 Uiso 1 1 calc R U . . .
C32 C 0.8492(4) 0.7695(3) 0.2541(3) 0.0377(12) Uani 1 1 d . . . . .
H32 H 0.8835 0.7510 0.2876 0.045 Uiso 1 1 calc R U . . .
C33 C 0.5656(4) 0.6281(3) 0.2912(3) 0.0380(12) Uani 1 1 d . . . . .
H33 H 0.5387 0.6231 0.2528 0.046 Uiso 1 1 calc R U . . .
C34 C 0.5024(4) 0.6360(3) 0.3367(3) 0.0467(14) Uani 1 1 d . . . . .
H34 H 0.4340 0.6344 0.3292 0.056 Uiso 1 1 calc R U . . .
C35 C 0.5412(5) 0.6462(3) 0.3933(3) 0.0524(16) Uani 1 1 d . . . . .
H35 H 0.4993 0.6539 0.4243 0.063 Uiso 1 1 calc R U . . .
C36 C 0.6430(5) 0.6450(3) 0.4038(3) 0.0439(14) Uani 1 1 d . . . . .
H36 H 0.6703 0.6517 0.4419 0.053 Uiso 1 1 calc R U . . .
C37 C 0.7042(4) 0.6335(3) 0.3567(2) 0.0342(11) Uani 1 1 d . . . . .
C38 C 0.8126(4) 0.6221(3) 0.3630(2) 0.0334(11) Uani 1 1 d . . . . .
C39 C 0.8713(4) 0.6236(3) 0.4156(3) 0.0411(13) Uani 1 1 d . . . . .
H39 H 0.8438 0.6362 0.4513 0.049 Uiso 1 1 calc R U . . .
C40 C 0.9700(5) 0.6062(3) 0.4135(3) 0.0467(14) Uani 1 1 d . . . . .
H40 H 1.0095 0.6061 0.4483 0.056 Uiso 1 1 calc R U . . .
C41 C 1.0122(4) 0.5887(3) 0.3604(3) 0.0429(14) Uani 1 1 d . . . . .
H41 H 1.0794 0.5769 0.3593 0.051 Uiso 1 1 calc R U . . .
C42 C 0.9520(4) 0.5890(3) 0.3086(2) 0.0344(11) Uani 1 1 d . . . . .
C43 C 0.9815(4) 0.5732(3) 0.2482(3) 0.0357(12) Uani 1 1 d . . . . .
C44 C 1.0764(4) 0.5534(3) 0.2327(3) 0.0451(14) Uani 1 1 d . . . . .
H44 H 1.1277 0.5523 0.2616 0.054 Uiso 1 1 calc R U . . .
C45 C 1.0955(4) 0.5357(3) 0.1755(3) 0.0523(17) Uani 1 1 d . . . . .
H45 H 1.1591 0.5216 0.1657 0.063 Uiso 1 1 calc R U . . .
C46 C 1.0199(4) 0.5387(3) 0.1326(3) 0.0498(15) Uani 1 1 d . . . . .
H46 H 1.0312 0.5258 0.0936 0.060 Uiso 1 1 calc R U . . .
C47 C 0.9259(4) 0.5617(3) 0.1488(3) 0.0395(12) Uani 1 1 d . . . . .
H47 H 0.8753 0.5657 0.1196 0.047 Uiso 1 1 calc R U . . .
O1A O 0.6468(11) 0.3813(17) 0.0265(7) 0.152(9) Uani 0.5 1 d D U P A 1
C48A C 0.7968(14) 0.4411(9) 0.0429(8) 0.071(5) Uani 0.5 1 d D U P A 1
H48A H 0.8557 0.4488 0.0213 0.107 Uiso 0.5 1 calc R U P A 1
H48B H 0.7681 0.4892 0.0520 0.107 Uiso 0.5 1 calc R U P A 1
H48C H 0.8136 0.4145 0.0790 0.107 Uiso 0.5 1 calc R U P A 1
C49A C 0.7246(13) 0.3963(15) 0.0065(8) 0.070(6) Uani 0.5 1 d D U P A 1
C50A C 0.7480(19) 0.3877(14) -0.0550(7) 0.120(9) Uani 0.5 1 d D U P A 1
H50A H 0.8152 0.4035 -0.0601 0.180 Uiso 0.5 1 calc R U P A 1
H50B H 0.7407 0.3356 -0.0664 0.180 Uiso 0.5 1 calc R U P A 1
H50C H 0.7037 0.4183 -0.0793 0.180 Uiso 0.5 1 calc R U P A 1
O1B O 0.6584(9) 0.3263(6) 0.0130(6) 0.059(3) Uani 0.5 1 d D U P B 2
C48B C 0.726(3) 0.4419(12) 0.0025(19) 0.209(19) Uani 0.5 1 d D U P B 2
H48D H 0.7861 0.4634 -0.0110 0.314 Uiso 0.5 1 calc R U P B 2
H48E H 0.6704 0.4608 -0.0214 0.314 Uiso 0.5 1 calc R U P B 2
H48F H 0.7181 0.4557 0.0431 0.314 Uiso 0.5 1 calc R U P B 2
C49B C 0.7299(16) 0.3581(11) -0.0027(11) 0.076(7) Uani 0.5 1 d D U P B 2
C50B C 0.8064(10) 0.3254(10) -0.0379(6) 0.061(4) Uani 0.5 1 d D U P B 2
H50D H 0.8564 0.3627 -0.0446 0.092 Uiso 0.5 1 calc R U P B 2
H50E H 0.8361 0.2831 -0.0172 0.092 Uiso 0.5 1 calc R U P B 2
H50F H 0.7774 0.3086 -0.0752 0.092 Uiso 0.5 1 calc R U P B 2
F1 F 0.7560(4) 0.7201(4) 0.9731(3) 0.118(2) Uani 1 1 d . . . . .
F2 F 0.8335(4) 0.6455(4) 1.0409(2) 0.115(2) Uani 1 1 d . . . . .
F3 F 0.7588(5) 0.6000(4) 0.9601(3) 0.156(3) Uani 1 1 d . . . . .
F4 F 0.9268(4) 0.5995(3) 0.9723(3) 0.113(2) Uani 1 1 d . . . . .
F5 F 0.8489(4) 0.6774(4) 0.9054(2) 0.109(2) Uani 1 1 d . . . . .
F6 F 0.9250(4) 0.7201(3) 0.9849(2) 0.1023(17) Uani 1 1 d . . . . .
F7 F 0.6470(2) 0.46230(18) 0.53783(14) 0.0443(8) Uani 1 1 d . . . . .
F8 F 0.7944(3) 0.40465(17) 0.52433(15) 0.0464(8) Uani 1 1 d . . . . .
F9 F 0.7400(2) 0.49660(16) 0.46128(13) 0.0383(7) Uani 1 1 d . . . . .
F10 F 0.8708(2) 0.51785(19) 0.52612(15) 0.0477(8) Uani 1 1 d . . . . .
F11 F 0.7241(2) 0.57637(17) 0.53834(14) 0.0435(8) Uani 1 1 d . . . . .
F12 F 0.7762(2) 0.48381(19) 0.60199(14) 0.0475(8) Uani 1 1 d . . . . .
N1 N 0.6778(3) 0.2097(2) 0.29136(19) 0.0322(9) Uani 1 1 d . . . . .
N2 N 0.6187(3) 0.3552(2) 0.34572(19) 0.0317(9) Uani 1 1 d . . . . .
N3 N 0.5778(3) 0.3294(2) 0.21890(19) 0.0333(9) Uani 1 1 d . . . . .
N4 N 0.7913(3) 0.2967(2) 0.2055(2) 0.0337(9) Uani 1 1 d . . . . .
N5 N 0.8303(3) 0.3237(2) 0.33277(19) 0.0311(9) Uani 1 1 d . . . . .
N6 N 0.7278(3) 0.4332(2) 0.25805(18) 0.0277(9) Uani 1 1 d . . . . .
N7 N 0.6654(3) 0.6275(2) 0.30003(19) 0.0327(9) Uani 1 1 d . . . . .
N8 N 0.8539(3) 0.6056(2) 0.31135(19) 0.0295(9) Uani 1 1 d . . . . .
N9 N 0.7931(3) 0.7205(2) 0.22118(19) 0.0304(9) Uani 1 1 d . . . . .
N10 N 0.6820(3) 0.6225(2) 0.1618(2) 0.0357(10) Uani 1 1 d . . . . .
N11 N 0.9059(3) 0.5782(2) 0.2048(2) 0.0330(9) Uani 1 1 d . . . . .
P1 P 0.84082(11) 0.65856(9) 0.97351(7) 0.0431(3) Uani 1 1 d . . . . .
P2 P 0.75853(10) 0.49014(8) 0.53129(6) 0.0343(3) Uani 1 1 d . . . . .
Ru1 Ru 0.77034(3) 0.60628(2) 0.23845(2) 0.02751(11) Uani 1 1 d . . . . .
Ru2 Ru 0.70398(3) 0.32403(2) 0.27555(2) 0.02848(11) Uani 1 1 d . . . . .
S1 S 0.64023(13) 0.05714(10) 0.29962(12) 0.0795(7) Uani 1 1 d . . . . .

loop_
_atom_site_aniso_label
_atom_site_aniso_U_11
_atom_site_aniso_U_22
_atom_site_aniso_U_33
_atom_site_aniso_U_23
_atom_site_aniso_U_13
_atom_site_aniso_U_12
C1 0.029(3) 0.048(4) 0.059(4) 0.006(3) -0.006(3) 0.000(2)
C2 0.020(2) 0.026(3) 0.037(3) -0.002(2) -0.0026(19) -0.0032(18)
C3 0.029(3) 0.032(3) 0.050(3) -0.002(2) -0.001(2) -0.004(2)
C4 0.032(3) 0.034(3) 0.068(4) -0.001(3) -0.003(3) -0.007(2)
C5 0.040(4) 0.048(4) 0.068(4) -0.003(3) -0.016(3) -0.008(3)
C6 0.052(4) 0.044(3) 0.049(3) 0.002(3) -0.009(3) -0.008(3)
C7 0.033(3) 0.035(3) 0.047(3) -0.002(2) 0.000(2) -0.004(2)
C8 0.042(3) 0.032(3) 0.053(3) -0.012(3) 0.004(3) -0.002(2)
C9 0.062(4) 0.047(4) 0.054(4) -0.018(3) 0.002(3) 0.007(3)
C10 0.058(4) 0.056(4) 0.053(4) 0.000(3) 0.019(3) 0.019(3)
C11 0.040(3) 0.050(4) 0.059(4) 0.007(3) 0.013(3) 0.009(3)
C12 0.031(3) 0.037(3) 0.046(3) -0.001(2) 0.001(2) 0.003(2)
C13 0.030(3) 0.027(3) 0.044(3) -0.002(2) 0.001(2) 0.001(2)
C14 0.035(3) 0.031(3) 0.043(3) -0.004(2) -0.003(2) -0.003(2)
C15 0.032(3) 0.046(3) 0.050(3) -0.001(3) -0.008(2) 0.002(2)
C16 0.037(3) 0.033(3) 0.058(4) -0.005(3) -0.005(3) 0.009(2)
C17 0.034(3) 0.024(2) 0.052(3) -0.004(2) 0.002(2) 0.005(2)
C18 0.028(3) 0.027(3) 0.045(3) 0.001(2) 0.000(2) 0.0000(19)
C19 0.027(3) 0.031(3) 0.051(3) -0.005(2) 0.001(2) 0.001(2)
C20 0.031(3) 0.041(3) 0.045(3) -0.005(2) 0.007(2) -0.001(2)
C21 0.032(3) 0.040(3) 0.043(3) 0.001(2) 0.001(2) -0.003(2)
C22 0.029(3) 0.026(2) 0.046(3) 0.000(2) 0.001(2) 0.001(2)
C23 0.049(4) 0.043(3) 0.054(4) -0.002(3) -0.017(3) 0.000(3)
C24 0.061(4) 0.061(4) 0.060(4) -0.006(3) -0.027(3) 0.005(3)
C25 0.054(4) 0.073(5) 0.047(4) 0.000(3) -0.019(3) 0.021(3)
C26 0.046(4) 0.052(4) 0.044(3) 0.009(3) -0.001(3) 0.020(3)
C27 0.029(3) 0.043(3) 0.038(3) 0.007(2) 0.006(2) 0.011(2)
C28 0.032(3) 0.035(3) 0.043(3) 0.012(2) 0.006(2) 0.008(2)
C29 0.047(4) 0.044(3) 0.060(4) 0.024(3) 0.002(3) 0.005(3)
C30 0.058(4) 0.032(3) 0.089(5) 0.026(3) -0.002(4) 0.000(3)
C31 0.041(3) 0.031(3) 0.082(5) 0.014(3) -0.007(3) -0.006(2)
C32 0.028(3) 0.023(2) 0.062(4) 0.004(2) -0.004(2) -0.003(2)
C33 0.027(3) 0.034(3) 0.053(3) 0.009(2) 0.000(2) 0.007(2)
C34 0.037(3) 0.043(3) 0.060(4) 0.012(3) 0.005(3) 0.015(3)
C35 0.054(4) 0.046(3) 0.059(4) 0.012(3) 0.024(3) 0.023(3)
C36 0.056(4) 0.033(3) 0.043(3) 0.005(2) 0.005(3) 0.012(3)
C37 0.037(3) 0.021(2) 0.045(3) 0.006(2) 0.002(2) 0.007(2)
C38 0.037(3) 0.021(2) 0.042(3) 0.003(2) -0.007(2) 0.000(2)
C39 0.051(4) 0.029(3) 0.043(3) 0.004(2) -0.011(3) -0.003(2)
C40 0.050(4) 0.039(3) 0.049(3) 0.008(3) -0.019(3) -0.006(3)
C41 0.030(3) 0.031(3) 0.065(4) 0.011(3) -0.021(3) -0.001(2)
C42 0.030(3) 0.018(2) 0.054(3) 0.005(2) -0.006(2) -0.0020(19)
C43 0.027(3) 0.023(2) 0.057(3) 0.007(2) -0.002(2) -0.0009(19)
C44 0.025(3) 0.034(3) 0.077(4) 0.011(3) 0.001(3) 0.003(2)
C45 0.031(3) 0.040(3) 0.087(5) 0.011(3) 0.019(3) 0.008(2)
C46 0.045(4) 0.039(3) 0.067(4) 0.004(3) 0.021(3) 0.003(3)
C47 0.038(3) 0.033(3) 0.048(3) 0.003(2) 0.008(2) 0.004(2)
O1A 0.076(11) 0.31(3) 0.074(10) -0.004(15) 0.018(8) -0.071(16)
C48A 0.099(13) 0.040(8) 0.073(10) 0.006(7) 0.003(9) -0.005(8)
C49A 0.071(12) 0.078(16) 0.062(11) 0.008(13) 0.018(8) -0.019(13)
C50A 0.16(2) 0.127(19) 0.075(12) -0.034(13) 0.041(13) -0.080(17)
O1B 0.049(6) 0.069(7) 0.058(7) 0.006(5) 0.008(5) 0.002(6)
C48B 0.29(4) 0.08(2) 0.27(4) -0.05(3) 0.18(3) -0.04(3)
C49B 0.098(15) 0.044(10) 0.090(14) -0.006(10) 0.033(11) 0.001(10)
C50B 0.046(8) 0.079(10) 0.059(8) -0.007(8) 0.004(6) -0.005(7)
F1 0.106(4) 0.136(5) 0.115(4) 0.059(4) 0.044(3) 0.073(4)
F2 0.081(3) 0.207(7) 0.058(3) 0.051(3) 0.017(2) 0.055(4)
F3 0.133(5) 0.143(6) 0.182(6) 0.081(5) -0.094(5) -0.087(5)
F4 0.109(4) 0.095(4) 0.137(5) 0.003(4) 0.019(4) 0.053(3)
F5 0.068(3) 0.200(7) 0.059(3) 0.026(3) 0.005(2) 0.003(4)
F6 0.100(4) 0.100(4) 0.104(4) 0.006(3) -0.024(3) -0.040(3)
F7 0.0363(17) 0.0465(19) 0.0505(19) -0.0071(15) 0.0058(14) -0.0021(14)
F8 0.056(2) 0.0313(16) 0.0522(19) 0.0072(14) 0.0105(16) 0.0122(14)
F9 0.0441(18) 0.0322(16) 0.0383(16) -0.0006(13) -0.0019(13) 0.0033(13)
F10 0.0304(17) 0.054(2) 0.059(2) 0.0069(16) -0.0036(15) -0.0016(14)
F11 0.0491(19) 0.0305(16) 0.0502(19) -0.0080(14) -0.0068(15) 0.0068(14)
F12 0.051(2) 0.051(2) 0.0392(17) 0.0027(15) -0.0057(15) 0.0071(16)
N1 0.024(2) 0.027(2) 0.044(2) -0.0025(19) -0.0009(18) -0.0015(17)
N2 0.026(2) 0.025(2) 0.044(2) 0.0012(18) 0.0008(18) -0.0038(16)
N3 0.030(2) 0.024(2) 0.045(2) -0.0041(18) -0.0005(19) -0.0042(17)
N4 0.030(2) 0.026(2) 0.045(2) -0.0039(18) -0.0005(19) 0.0005(17)
N5 0.029(2) 0.023(2) 0.041(2) -0.0016(17) 0.0012(18) -0.0020(16)
N6 0.022(2) 0.021(2) 0.040(2) -0.0029(17) -0.0019(17) 0.0010(15)
N7 0.034(2) 0.020(2) 0.044(2) 0.0047(17) -0.0038(19) 0.0061(16)
N8 0.028(2) 0.0153(18) 0.045(2) 0.0034(17) 0.0004(18) -0.0003(15)
N9 0.026(2) 0.0178(19) 0.047(2) 0.0064(17) -0.0010(18) 0.0033(15)
N10 0.034(2) 0.031(2) 0.042(2) 0.0005(19) 0.0032(19) 0.0059(18)
N11 0.031(2) 0.020(2) 0.048(3) 0.0039(18) 0.0018(19) 0.0009(16)
P1 0.0357(8) 0.0437(8) 0.0497(9) 0.0025(7) -0.0014(7) -0.0015(6)
P2 0.0326(7) 0.0293(7) 0.0408(7) 0.0001(6) -0.0012(6) 0.0043(5)
Ru1 0.0229(2) 0.02129(19) 0.0380(2) 0.00269(15) -0.00270(15) 0.00172(14)
Ru2 0.0234(2) 0.02096(19) 0.0410(2) -0.00334(15) 0.00080(16) -0.00165(14)
S1 0.0452(10) 0.0335(8) 0.158(2) 0.0264(11) -0.0187(11) -0.0075(7)

loop_
_atom_type_symbol
_atom_type_description
_atom_type_scat_dispersion_real
_atom_type_scat_dispersion_imag
_atom_type_scat_source
C C 0.0047 0.0023 'International Tables Vol C Tables 4.2.6.8 and 6.1.1.4'
H H 0.0000 0.0000 'International Tables Vol C Tables 4.2.6.8 and 6.1.1.4'
F F 0.0241 0.0143 'International Tables Vol C Tables 4.2.6.8 and 6.1.1.4'
N N 0.0089 0.0046 'International Tables Vol C Tables 4.2.6.8 and 6.1.1.4'
P P 0.1310 0.1285 'International Tables Vol C Tables 4.2.6.8 and 6.1.1.4'
Ru Ru -0.8579 1.1016 'International Tables Vol C Tables 4.2.6.8 and 6.1.1.4'
S S 0.1578 0.1677 'International Tables Vol C Tables 4.2.6.8 and 6.1.1.4'
O O 0.0153 0.0085 'International Tables Vol C Tables 4.2.6.8 and 6.1.1.4'

loop_
_geom_angle_atom_site_label_1
_geom_angle_atom_site_label_2
_geom_angle_atom_site_label_3
_geom_angle
_geom_angle_site_symmetry_1
_geom_angle_site_symmetry_3
_geom_angle_publ_flag
N1 C1 S1 178.2(6) . . ?
N6 C2 Ru1 175.7(4) . . ?
N3 C3 C4 122.4(5) . . ?
N3 C3 H3 118.8 . . ?
C4 C3 H3 118.8 . . ?
C3 C4 C5 120.3(6) . . ?
C3 C4 H4 119.9 . . ?
C5 C4 H4 119.9 . . ?
C4 C5 C6 117.8(6) . . ?
C4 C5 H5 121.1 . . ?
C6 C5 H5 121.1 . . ?
C7 C6 C5 119.1(6) . . ?
C7 C6 H6 120.5 . . ?
C5 C6 H6 120.5 . . ?
N3 C7 C6 123.5(5) . . ?
N3 C7 H7 118.2 . . ?
C6 C7 H7 118.2 . . ?
N4 C8 C9 122.5(6) . . ?
N4 C8 H8 118.7 . . ?
C9 C8 H8 118.7 . . ?
C10 C9 C8 119.7(6) . . ?
C10 C9 H9 120.2 . . ?
C8 C9 H9 120.2 . . ?
C11 C10 C9 118.5(6) . . ?
C11 C10 H10 120.8 . . ?
C9 C10 H10 120.8 . . ?
C10 C11 C12 119.1(6) . . ?
C10 C11 H11 120.4 . . ?
C12 C11 H11 120.4 . . ?
N4 C12 C11 123.1(5) . . ?
N4 C12 H12 118.4 . . ?
C11 C12 H12 118.4 . . ?
N5 C13 C14 122.7(5) . . ?
N5 C13 H13 118.6 . . ?
C14 C13 H13 118.6 . . ?
C15 C14 C13 119.8(5) . . ?
C15 C14 H14 120.1 . . ?
C13 C14 H14 120.1 . . ?
C14 C15 C16 117.8(5) . . ?
C14 C15 H15 121.1 . . ?
C16 C15 H15 121.1 . . ?
C17 C16 C15 119.7(5) . . ?
C17 C16 H16 120.2 . . ?
C15 C16 H16 120.2 . . ?
N5 C17 C16 122.3(5) . . ?
N5 C17 H17 118.8 . . ?
C16 C17 H17 118.8 . . ?
N2 C18 C19 122.6(5) . . ?
N2 C18 H18 118.7 . . ?
C19 C18 H18 118.7 . . ?
C20 C19 C18 119.6(5) . . ?
C20 C19 H19 120.2 . . ?
C18 C19 H19 120.2 . . ?
C19 C20 C21 118.4(5) . . ?
C19 C20 H20 120.8 . . ?
C21 C20 H20 120.8 . . ?
C22 C21 C20 119.1(5) . . ?
C22 C21 H21 120.4 . . ?
C20 C21 H21 120.4 . . ?
N2 C22 C21 123.1(5) . . ?
N2 C22 H22 118.4 . . ?
C21 C22 H22 118.4 . . ?
N10 C23 C24 123.3(6) . . ?
N10 C23 H23 118.3 . . ?
C24 C23 H23 118.3 . . ?
C25 C24 C23 119.5(6) . . ?
C25 C24 H24 120.2 . . ?
C23 C24 H24 120.2 . . ?
C24 C25 C26 119.0(6) . . ?
C24 C25 H25 120.5 . . ?
C26 C25 H25 120.5 . . ?
C25 C26 C27 119.6(6) . . ?
C25 C26 H26 120.2 . . ?
C27 C26 H26 120.2 . . ?
N10 C27 C26 121.1(5) . . ?
N10 C27 C28 115.7(5) . . ?
C26 C27 C28 123.2(5) . . ?
C29 C28 N9 121.7(5) . . ?
C29 C28 C27 124.2(5) . . ?
N9 C28 C27 114.1(4) . . ?
C28 C29 C30 120.1(6) . . ?
C28 C29 H29 120.0 . . ?
C30 C29 H29 120.0 . . ?
C29 C30 C31 118.9(6) . . ?
C29 C30 H30 120.6 . . ?
C31 C30 H30 120.6 . . ?
C32 C31 C30 118.5(6) . . ?
C32 C31 H31 120.7 . . ?
C30 C31 H31 120.7 . . ?
N9 C32 C31 124.1(5) . . ?
N9 C32 H32 118.0 . . ?
C31 C32 H32 118.0 . . ?
N7 C33 C34 122.6(6) . . ?
N7 C33 H33 118.7 . . ?
C34 C33 H33 118.7 . . ?
C35 C34 C33 119.3(6) . . ?
C35 C34 H34 120.4 . . ?
C33 C34 H34 120.4 . . ?
C34 C35 C36 119.4(6) . . ?
C34 C35 H35 120.3 . . ?
C36 C35 H35 120.3 . . ?
C35 C36 C37 119.3(6) . . ?
C35 C36 H36 120.3 . . ?
C37 C36 H36 120.3 . . ?
N7 C37 C36 121.0(5) . . ?
N7 C37 C38 114.5(5) . . ?
C36 C37 C38 124.5(5) . . ?
N8 C38 C39 120.1(5) . . ?
N8 C38 C37 113.1(4) . . ?
C39 C38 C37 126.7(5) . . ?
C40 C39 C38 118.6(6) . . ?
C40 C39 H39 120.7 . . ?
C38 C39 H39 120.7 . . ?
C39 C40 C41 121.2(5) . . ?
C39 C40 H40 119.4 . . ?
C41 C40 H40 119.4 . . ?
C40 C41 C42 118.7(5) . . ?
C40 C41 H41 120.6 . . ?
C42 C41 H41 120.6 . . ?
N8 C42 C41 119.5(5) . . ?
N8 C42 C43 113.0(4) . . ?
C41 C42 C43 127.5(5) . . ?
C44 C43 N11 119.7(5) . . ?
C44 C43 C42 125.2(5) . . ?
N11 C43 C42 115.2(4) . . ?
C45 C44 C43 120.9(6) . . ?
C45 C44 H44 119.6 . . ?
C43 C44 H44 119.6 . . ?
C44 C45 C46 119.6(5) . . ?
C44 C45 H45 120.2 . . ?
C46 C45 H45 120.2 . . ?
C45 C46 C47 118.5(6) . . ?
C45 C46 H46 120.7 . . ?
C47 C46 H46 120.7 . . ?
N11 C47 C46 122.5(6) . . ?
N11 C47 H47 118.8 . . ?
C46 C47 H47 118.8 . . ?
C49A C48A H48A 109.5 . . ?
C49A C48A H48B 109.5 . . ?
H48A C48A H48B 109.5 . . ?
C49A C48A H48C 109.5 . . ?
H48A C48A H48C 109.5 . . ?
H48B C48A H48C 109.5 . . ?
O1A C49A C50A 125.2(19) . . ?
O1A C49A C48A 119(2) . . ?
C50A C49A C48A 115.1(15) . . ?
C49A C50A H50A 109.5 . . ?
C49A C50A H50B 109.5 . . ?
H50A C50A H50B 109.5 . . ?
C49A C50A H50C 109.5 . . ?
H50A C50A H50C 109.5 . . ?
H50B C50A H50C 109.5 . . ?
C49B C48B H48D 109.5 . . ?
C49B C48B H48E 109.5 . . ?
H48D C48B H48E 109.5 . . ?
C49B C48B H48F 109.5 . . ?
H48D C48B H48F 109.5 . . ?
H48E C48B H48F 109.5 . . ?
O1B C49B C50B 125.7(18) . . ?
O1B C49B C48B 115(2) . . ?
C50B C49B C48B 118(2) . . ?
C49B C50B H50D 109.5 . . ?
C49B C50B H50E 109.5 . . ?
H50D C50B H50E 109.5 . . ?
C49B C50B H50F 109.5 . . ?
H50D C50B H50F 109.5 . . ?
H50E C50B H50F 109.5 . . ?
C1 N1 Ru2 175.0(5) . . ?
C18 N2 C22 117.1(4) . . ?
C18 N2 Ru2 122.1(4) . . ?
C22 N2 Ru2 120.8(3) . . ?
C7 N3 C3 116.8(5) . . ?
C7 N3 Ru2 121.6(3) . . ?
C3 N3 Ru2 121.5(4) . . ?
C12 N4 C8 117.0(5) . . ?
C12 N4 Ru2 121.7(4) . . ?
C8 N4 Ru2 121.1(4) . . ?
C13 N5 C17 117.6(4) . . ?
C13 N5 Ru2 120.8(3) . . ?
C17 N5 Ru2 121.6(3) . . ?
C2 N6 Ru2 179.3(4) . . ?
C33 N7 C37 118.2(5) . . ?
C33 N7 Ru1 127.6(4) . . ?
C37 N7 Ru1 113.7(3) . . ?
C38 N8 C42 121.9(4) . . ?
C38 N8 Ru1 119.0(3) . . ?
C42 N8 Ru1 119.1(4) . . ?
C32 N9 C28 116.7(4) . . ?
C32 N9 Ru1 127.0(3) . . ?
C28 N9 Ru1 116.2(3) . . ?
C23 N10 C27 117.4(5) . . ?
C23 N10 Ru1 126.5(4) . . ?
C27 N10 Ru1 116.0(4) . . ?
C47 N11 C43 118.9(5) . . ?
C47 N11 Ru1 128.2(4) . . ?
C43 N11 Ru1 112.8(3) . . ?
F3 P1 F2 90.9(4) . . ?
F3 P1 F4 94.2(4) . . ?
F2 P1 F4 89.9(3) . . ?
F3 P1 F1 87.1(4) . . ?
F2 P1 F1 91.7(3) . . ?
F4 P1 F1 177.9(3) . . ?
F3 P1 F6 177.9(3) . . ?
F2 P1 F6 91.2(3) . . ?
F4 P1 F6 86.3(3) . . ?
F1 P1 F6 92.3(4) . . ?
F3 P1 F5 91.8(4) . . ?
F2 P1 F5 176.4(4) . . ?
F4 P1 F5 92.2(3) . . ?
F1 P1 F5 86.1(3) . . ?
F6 P1 F5 86.1(3) . . ?
F9 P2 F8 90.25(17) . . ?
F9 P2 F7 90.52(18) . . ?
F8 P2 F7 90.47(19) . . ?
F9 P2 F10 90.62(18) . . ?
F8 P2 F10 89.47(19) . . ?
F7 P2 F10 178.9(2) . . ?
F9 P2 F11 89.88(17) . . ?
F8 P2 F11 179.2(2) . . ?
F7 P2 F11 90.35(18) . . ?
F10 P2 F11 89.71(19) . . ?
F9 P2 F12 179.5(2) . . ?
F8 P2 F12 90.03(18) . . ?
F7 P2 F12 89.05(18) . . ?
F10 P2 F12 89.81(19) . . ?
F11 P2 F12 89.86(18) . . ?
N8 Ru1 C2 90.23(18) . . ?
N8 Ru1 N7 79.53(17) . . ?
C2 Ru1 N7 87.57(18) . . ?
N8 Ru1 N11 79.87(17) . . ?
C2 Ru1 N11 89.25(17) . . ?
N7 Ru1 N11 159.15(17) . . ?
N8 Ru1 N10 172.41(16) . . ?
C2 Ru1 N10 97.13(18) . . ?
N7 Ru1 N10 98.83(17) . . ?
N11 Ru1 N10 102.01(17) . . ?
N8 Ru1 N9 94.59(16) . . ?
C2 Ru1 N9 175.18(18) . . ?
N7 Ru1 N9 93.54(16) . . ?
N11 Ru1 N9 91.34(16) . . ?
N10 Ru1 N9 78.06(17) . . ?
N6 Ru2 N4 88.38(16) . . ?
N6 Ru2 N2 89.71(16) . . ?
N4 Ru2 N2 178.00(16) . . ?
N6 Ru2 N1 178.42(17) . . ?
N4 Ru2 N1 90.67(16) . . ?
N2 Ru2 N1 91.25(16) . . ?
N6 Ru2 N3 88.20(16) . . ?
N4 Ru2 N3 90.98(17) . . ?
N2 Ru2 N3 89.57(17) . . ?
N1 Ru2 N3 90.55(16) . . ?
N6 Ru2 N5 89.51(16) . . ?
N4 Ru2 N5 89.84(17) . . ?
N2 Ru2 N5 89.54(17) . . ?
N1 Ru2 N5 91.75(16) . . ?
N3 Ru2 N5 177.55(16) . . ?

loop_
_geom_bond_atom_site_label_1
_geom_bond_atom_site_label_2
_geom_bond_distance
_geom_bond_site_symmetry_2
_geom_bond_publ_flag
C1 N1 1.106(7) . ?
C1 S1 1.648(6) . ?
C2 N6 1.163(6) . ?
C2 Ru1 1.988(5) . ?
C3 N3 1.355(7) . ?
C3 C4 1.373(8) . ?
C3 H3 0.9300 . ?
C4 C5 1.376(9) . ?
C4 H4 0.9300 . ?
C5 C6 1.390(9) . ?
C5 H5 0.9300 . ?
C6 C7 1.372(8) . ?
C6 H6 0.9300 . ?
C7 N3 1.347(7) . ?
C7 H7 0.9300 . ?
C8 N4 1.351(7) . ?
C8 C9 1.372(8) . ?
C8 H8 0.9300 . ?
C9 C10 1.380(9) . ?
C9 H9 0.9300 . ?
C10 C11 1.372(9) . ?
C10 H10 0.9300 . ?
C11 C12 1.379(8) . ?
C11 H11 0.9300 . ?
C12 N4 1.344(7) . ?
C12 H12 0.9300 . ?
C13 N5 1.350(6) . ?
C13 C14 1.379(7) . ?
C13 H13 0.9300 . ?
C14 C15 1.375(8) . ?
C14 H14 0.9300 . ?
C15 C16 1.399(8) . ?
C15 H15 0.9300 . ?
C16 C17 1.376(8) . ?
C16 H16 0.9300 . ?
C17 N5 1.352(6) . ?
C17 H17 0.9300 . ?
C18 N2 1.351(6) . ?
C18 C19 1.380(7) . ?
C18 H18 0.9300 . ?
C19 C20 1.377(8) . ?
C19 H19 0.9300 . ?
C20 C21 1.387(8) . ?
C20 H20 0.9300 . ?
C21 C22 1.373(7) . ?
C21 H21 0.9300 . ?
C22 N2 1.353(7) . ?
C22 H22 0.9300 . ?
C23 N10 1.350(7) . ?
C23 C24 1.366(8) . ?
C23 H23 0.9300 . ?
C24 C25 1.362(10) . ?
C24 H24 0.9300 . ?
C25 C26 1.376(9) . ?
C25 H25 0.9300 . ?
C26 C27 1.395(8) . ?
C26 H26 0.9300 . ?
C27 N10 1.360(7) . ?
C27 C28 1.470(8) . ?
C28 C29 1.374(8) . ?
C28 N9 1.375(6) . ?
C29 C30 1.378(9) . ?
C29 H29 0.9300 . ?
C30 C31 1.386(9) . ?
C30 H30 0.9300 . ?
C31 C32 1.367(7) . ?
C31 H31 0.9300 . ?
C32 N9 1.350(7) . ?
C32 H32 0.9300 . ?
C33 N7 1.351(7) . ?
C33 C34 1.372(8) . ?
C33 H33 0.9300 . ?
C34 C35 1.372(9) . ?
C34 H34 0.9300 . ?
C35 C36 1.382(9) . ?
C35 H35 0.9300 . ?
C36 C37 1.391(8) . ?
C36 H36 0.9300 . ?
C37 N7 1.366(7) . ?
C37 C38 1.476(7) . ?
C38 N8 1.348(7) . ?
C38 C39 1.398(7) . ?
C39 C40 1.369(9) . ?
C39 H39 0.9300 . ?
C40 C41 1.388(9) . ?
C40 H40 0.9300 . ?
C41 C42 1.394(8) . ?
C41 H41 0.9300 . ?
C42 N8 1.359(6) . ?
C42 C43 1.466(8) . ?
C43 C44 1.386(7) . ?
C43 N11 1.385(7) . ?
C44 C45 1.366(9) . ?
C44 H44 0.9300 . ?
C45 C46 1.376(9) . ?
C45 H45 0.9300 . ?
C46 C47 1.396(8) . ?
C46 H46 0.9300 . ?
C47 N11 1.339(7) . ?
C47 H47 0.9300 . ?
O1A C49A 1.190(16) . ?
C48A C49A 1.48(2) . ?
C48A H48A 0.9600 . ?
C48A H48B 0.9600 . ?
C48A H48C 0.9600 . ?
C49A C50A 1.45(2) . ?
C50A H50A 0.9600 . ?
C50A H50B 0.9600 . ?
C50A H50C 0.9600 . ?
O1B C49B 1.184(17) . ?
C48B C49B 1.49(2) . ?
C48B H48D 0.9600 . ?
C48B H48E 0.9600 . ?
C48B H48F 0.9600 . ?
C49B C50B 1.452(19) . ?
C50B H50D 0.9600 . ?
C50B H50E 0.9600 . ?
C50B H50F 0.9600 . ?
F1 P1 1.578(5) . ?
F2 P1 1.549(4) . ?
F3 P1 1.535(5) . ?
F4 P1 1.562(5) . ?
F5 P1 1.583(5) . ?
F6 P1 1.585(5) . ?
F7 P2 1.595(3) . ?
F8 P2 1.597(3) . ?
F9 P2 1.595(3) . ?
F10 P2 1.600(3) . ?
F11 P2 1.604(3) . ?
F12 P2 1.609(3) . ?
N1 Ru2 2.085(4) . ?
N2 Ru2 2.076(4) . ?
N3 Ru2 2.084(4) . ?
N4 Ru2 2.072(4) . ?
N5 Ru2 2.091(4) . ?
N6 Ru2 1.999(4) . ?
N7 Ru1 2.064(4) . ?
N8 Ru1 1.953(4) . ?
N9 Ru1 2.083(4) . ?
N10 Ru1 2.078(4) . ?
N11 Ru1 2.072(4) . ?
